data_1543899
loop_
_publ_author_name
'Tarantino, Serena C.'
'Giannini, Mattia'
'Carpenter, Michael A.'
'Zema, Michele'

_publ_section_title
;
 Cooperative Jahn--Teller effect and the role of strain in the
 tetragonal-to-cubic phase transition in
 Mg<i>~x~</i>Cu~1{\hskip0.16667em~{-}{\hskip0.16667em}<i>x</i>}Cr~2~O~4~
;
_journal_coeditor_code LC5068SUP1
_journal_issue 5
_journal_name_full IUCrJ
_journal_page_first
;
;
_journal_paper_doi 10.1107/S2052252516012574
_journal_volume 3
_journal_year 2016
_chemical_formula_sum 'Cr2 Cu O4'
_chemical_formula_weight 231.54
_chemical_name_systematic
;
 ?
;
_space_group_IT_number 141
_symmetry_cell_setting tetragonal
_symmetry_space_group_name_Hall '-I 4bd 2'
_symmetry_space_group_name_H-M 'I 41/a m d :2'
_atom_sites_solution_primary direct
_atom_sites_solution_secondary difmap
_audit_creation_method SHELXL-97
_cell_angle_alpha 90.00
_cell_angle_beta 90.00
_cell_angle_gamma 90.00
_cell_formula_units_Z 4
_cell_length_a 6.02870(10)
_cell_length_b 6.02870(10)
_cell_length_c 7.7803(2)
_cell_measurement_temperature 293(2)
_cell_volume 282.777(10)
_computing_structure_refinement 'SHELXL-97 (Sheldrick, 2008)'
_diffrn_ambient_temperature 293(2)
_diffrn_measured_fraction_theta_full 0.997
_diffrn_measured_fraction_theta_max 0.997
_diffrn_radiation_monochromator graphite
_diffrn_radiation_source 'fine-focus sealed tube'
_diffrn_radiation_type MoK\a
_diffrn_radiation_wavelength 0.71073
_diffrn_reflns_av_R_equivalents 0.0000
_diffrn_reflns_av_sigmaI/netI 0.0240
_diffrn_reflns_limit_h_max 11
_diffrn_reflns_limit_h_min -11
_diffrn_reflns_limit_k_max 11
_diffrn_reflns_limit_k_min -11
_diffrn_reflns_limit_l_max 14
_diffrn_reflns_limit_l_min -14
_diffrn_reflns_number 4312
_diffrn_reflns_theta_full 42.71
_diffrn_reflns_theta_max 42.71
_diffrn_reflns_theta_min 4.28
_exptl_absorpt_coefficient_mu 14.810
_exptl_crystal_density_diffrn 5.439
_exptl_crystal_density_method 'not measured'
_exptl_crystal_F_000 436
_refine_diff_density_max 0.634
_refine_diff_density_min -1.140
_refine_diff_density_rms 0.209
_refine_ls_extinction_coef 0.0216(7)
_refine_ls_extinction_expression Fc^*^=kFc[1+0.001xFc^2^\l^3^/sin(2\q)]^-1/4^
_refine_ls_extinction_method SHELXL
_refine_ls_goodness_of_fit_ref 1.087
_refine_ls_matrix_type full
_refine_ls_number_parameters 16
_refine_ls_number_reflns 4312
_refine_ls_number_restraints 0
_refine_ls_restrained_S_all 1.087
_refine_ls_R_factor_all 0.0291
_refine_ls_R_factor_gt 0.0250
_refine_ls_shift/su_max 0.001
_refine_ls_shift/su_mean 0.000
_refine_ls_structure_factor_coef Fsqd
_refine_ls_weighting_details 'calc w=1/[\s^2^(Fo^2^)+(0.0361P)^2^+0.0000P] where P=(Fo^2^+2Fc^2^)/3'
_refine_ls_weighting_scheme calc
_refine_ls_wR_factor_gt 0.0640
_refine_ls_wR_factor_ref 0.0658
_reflns_number_gt 3682
_reflns_number_total 4312
_reflns_threshold_expression >2\s(I)
_cod_data_source_file lc5068.cif
_cod_data_source_block Cu100_RT_CCD_T
_cod_original_sg_symbol_H-M 'I 41/a m d'
_cod_database_code 1543899

loop_
_symmetry_equiv_pos_as_xyz
'x, y, z'
'-x, -y+1/2, z'
'x, -y, -z'
'-x, y+1/2, -z'
'-y+1/4, -x+1/4, -z+3/4'
'y+1/4, x+3/4, -z+1/4'
'y+1/4, -x+1/4, z+3/4'
'-y+1/4, x+3/4, z+1/4'
'x+1/2, y+1/2, z+1/2'
'-x+1/2, -y+1, z+1/2'
'x+1/2, -y+1/2, -z+1/2'
'-x+1/2, y+1, -z+1/2'
'-y+3/4, -x+3/4, -z+5/4'
'y+3/4, x+5/4, -z+3/4'
'y+3/4, -x+3/4, z+5/4'
'-y+3/4, x+5/4, z+3/4'
'-x, -y, -z'
'x, y-1/2, -z'
'-x, y, z'
'x, -y-1/2, z'
'y-1/4, x-1/4, z-3/4'
'-y-1/4, -x-3/4, z-1/4'
'-y-1/4, x-1/4, -z-3/4'
'y-1/4, -x-3/4, -z-1/4'
'-x+1/2, -y+1/2, -z+1/2'
'x+1/2, y, -z+1/2'
'-x+1/2, y+1/2, z+1/2'
'x+1/2, -y, z+1/2'
'y+1/4, x+1/4, z-1/4'
'-y+1/4, -x-1/4, z+1/4'
'-y+1/4, x+1/4, -z-1/4'
'y+1/4, -x-1/4, -z+1/4'

loop_
_atom_site_label
_atom_site_type_symbol
_atom_site_fract_x
_atom_site_fract_y
_atom_site_fract_z
_atom_site_U_iso_or_equiv
_atom_site_adp_type
_atom_site_occupancy
_atom_site_symmetry_multiplicity
_atom_site_calc_flag
_atom_site_refinement_flags
Cu01 Cu 0.0000 0.2500 0.3750 0.00847(4) Uani 1 8 d S
Cr02 Cr 0.0000 0.0000 0.0000 0.00445(4) Uani 1 4 d S
O003 O 0.0000 0.53493(7) 0.25374(6) 0.00545(8) Uani 1 2 d S

loop_
_atom_site_aniso_label
_atom_site_aniso_U_11
_atom_site_aniso_U_22
_atom_site_aniso_U_33
_atom_site_aniso_U_23
_atom_site_aniso_U_13
_atom_site_aniso_U_12
Cu01 0.00544(5) 0.00544(5) 0.01451(8) 0.000 0.000 0.000
Cr02 0.00474(6) 0.00372(6) 0.00490(6) 0.00000(4) 0.000 0.000
O003 0.00552(17) 0.00474(16) 0.00607(17) 0.00050(14) 0.000 0.000

loop_
_atom_type_symbol
_atom_type_description
_atom_type_scat_dispersion_real
_atom_type_scat_dispersion_imag
_atom_type_scat_source
O O 0.0106 0.0060 'International Tables Vol C Tables 4.2.6.8 and 6.1.1.4'
Cr Cr 0.3209 0.6236 'International Tables Vol C Tables 4.2.6.8 and 6.1.1.4'
Cu Cu 0.3201 1.2651 'International Tables Vol C Tables 4.2.6.8 and 6.1.1.4'

loop_
_geom_angle_atom_site_label_1
_geom_angle_atom_site_label_2
_geom_angle_atom_site_label_3
_geom_angle
_geom_angle_site_symmetry_1
_geom_angle_site_symmetry_3
O003 Cu01 O003 103.399(12) 14_445 2
O003 Cu01 O003 103.399(12) 14_445 .
O003 Cu01 O003 122.45(3) 2 .
O003 Cu01 O003 122.45(3) 14_445 5
O003 Cu01 O003 103.399(12) 2 5
O003 Cu01 O003 103.399(12) . 5
O003 Cr02 O003 180.00(3) 2 18
O003 Cr02 O003 93.774(18) 2 22_665
O003 Cr02 O003 86.226(18) 18 22_665
O003 Cr02 O003 86.226(18) 2 6_445
O003 Cr02 O003 93.774(18) 18 6_445
O003 Cr02 O003 180.0 22_665 6_445
O003 Cr02 O003 93.774(18) 2 29_455
O003 Cr02 O003 86.226(18) 18 29_455
O003 Cr02 O003 81.399(19) 22_665 29_455
O003 Cr02 O003 98.601(19) 6_445 29_455
O003 Cr02 O003 86.226(18) 2 13_544
O003 Cr02 O003 93.774(18) 18 13_544
O003 Cr02 O003 98.601(19) 22_665 13_544
O003 Cr02 O003 81.399(19) 6_445 13_544
O003 Cr02 O003 180.000(19) 29_455 13_544
O003 Cr02 Cr02 43.475(8) 2 6_545
O003 Cr02 Cr02 136.525(8) 18 6_545
O003 Cr02 Cr02 92.604(11) 22_665 6_545
O003 Cr02 Cr02 87.396(11) 6_445 6_545
O003 Cr02 Cr02 136.605(14) 29_455 6_545
O003 Cr02 Cr02 43.395(14) 13_544 6_545
O003 Cr02 Cr02 136.525(8) 2 14_444
O003 Cr02 Cr02 43.475(8) 18 14_444
O003 Cr02 Cr02 87.396(11) 22_665 14_444
O003 Cr02 Cr02 92.604(11) 6_445 14_444
O003 Cr02 Cr02 43.395(14) 29_455 14_444
O003 Cr02 Cr02 136.605(14) 13_544 14_444
Cr02 Cr02 Cr02 180.0 6_545 14_444
O003 Cr02 Cr02 43.475(8) 2 13_444
O003 Cr02 Cr02 136.525(8) 18 13_444
O003 Cr02 Cr02 136.605(14) 22_665 13_444
O003 Cr02 Cr02 43.395(14) 6_445 13_444
O003 Cr02 Cr02 92.604(11) 29_455 13_444
O003 Cr02 Cr02 87.396(11) 13_544 13_444
Cr02 Cr02 Cr02 62.975(1) 6_545 13_444
Cr02 Cr02 Cr02 117.025(1) 14_444 13_444
O003 Cr02 Cr02 136.525(8) 2 5_554
O003 Cr02 Cr02 43.475(8) 18 5_554
O003 Cr02 Cr02 43.395(14) 22_665 5_554
O003 Cr02 Cr02 136.605(14) 6_445 5_554
O003 Cr02 Cr02 87.396(11) 29_455 5_554
O003 Cr02 Cr02 92.604(11) 13_544 5_554
Cr02 Cr02 Cr02 117.025(1) 6_545 5_554
Cr02 Cr02 Cr02 62.975(1) 14_444 5_554
Cr02 Cr02 Cr02 180.0 13_444 5_554
Cu01 O003 Cr02 112.69(2) . 2
Cu01 O003 Cr02 125.353(13) . 6
Cr02 O003 Cr02 93.130(16) 2 6
Cu01 O003 Cr02 125.353(13) . 13_454
Cr02 O003 Cr02 93.130(16) 2 13_454
Cr02 O003 Cr02 98.576(19) 6 13_454

loop_
_geom_bond_atom_site_label_1
_geom_bond_atom_site_label_2
_geom_bond_distance
_geom_bond_site_symmetry_2
Cu01 O003 1.9598(4) 14_445
Cu01 O003 1.9598(4) 2
Cu01 O003 1.9598(4) .
Cu01 O003 1.9598(4) 5
Cr02 O003 1.9854(5) 2
Cr02 O003 1.9854(5) 18
Cr02 O003 1.9884(3) 22_665
Cr02 O003 1.9884(3) 6_445
Cr02 O003 1.9884(3) 29_455
Cr02 O003 1.9884(3) 13_544
Cr02 Cr02 2.8856 6_545
Cr02 Cr02 2.8856 14_444
Cr02 Cr02 2.8856 13_444
Cr02 Cr02 2.8856 5_554
O003 Cr02 1.9854(5) 2
O003 Cr02 1.9884(3) 6
O003 Cr02 1.9884(3) 13_454
